data_2208909
loop_
_publ_author_name
'Nie, Qiang'
'Wang, Jing-Kang'
'Zhou, Lina'

_publ_section_title
;
 16\b-Bromo-17-hydroxypregn-4-ene-3,11,20-trione chloroform solvate
;
_journal_coeditor_code HK2025
_journal_issue 5
_journal_name_full 'Acta Crystallographica Section E'
_journal_page_first o1777
_journal_page_last o1779
_journal_paper_doi 10.1107/S1600536806012220
_journal_volume 62
_journal_year 2006
_chemical_formula_iupac 'C21 H27 Br O4, C H Cl3'
_chemical_formula_moiety 'C21 H27 Br O4, C H Cl3'
_chemical_formula_sum 'C22 H28 Br Cl3 O4'
_chemical_formula_weight 542.70
_chemical_melting_point 472.2
_chemical_name_common
;
16\b-Bromo-17-hydroxypregn-4-ene-3,11,20-trione chloroform solvate
;
_chemical_name_systematic
;17-acetyl-16-bromo-17-hydroxy-10,13-dimethyl-1,6,7,8,9,10,12,13,14,
15,16,17-dodecahydro-2H-cyclopenta[a]phenanthrene-3,11-dione
 chloroform solvate
;
_space_group_IT_number 19
_symmetry_cell_setting orthorhombic
_symmetry_space_group_name_Hall 'P 2ac 2ab'
_symmetry_space_group_name_H-M 'P 21 21 21'
_atom_sites_solution_hydrogens geom
_atom_sites_solution_primary direct
_atom_sites_solution_secondary difmap
_cell_angle_alpha 90.00
_cell_angle_beta 90.00
_cell_angle_gamma 90.00
_cell_formula_units_Z 4
_cell_length_a 10.443(2)
_cell_length_b 12.324(3)
_cell_length_c 18.927(4)
_cell_measurement_reflns_used 16366
_cell_measurement_temperature 296(2)
_cell_measurement_theta_max 27.49
_cell_measurement_theta_min 3.31
_cell_volume 2435.9(9)
_computing_cell_refinement RAPID-AUTO
_computing_data_collection 'RAPID-AUTO (Rigaku, 2004)'
_computing_data_reduction RAPID-AUTO
_computing_molecular_graphics 'SHELXTL (Bruker, 1998)'
_computing_publication_material SHELXTL
_computing_structure_refinement 'SHELXL97 (Sheldrick, 1997)'
_computing_structure_solution 'SHELXS97 (Sheldrick, 1997)'
_diffrn_ambient_temperature 296(2)
_diffrn_measured_fraction_theta_full 0.995
_diffrn_measured_fraction_theta_max 0.995
_diffrn_measurement_device_type 'Rigaku R-AXIS RAPID IP area-detector'
_diffrn_measurement_method '\f? \w?'
_diffrn_radiation_monochromator graphite
_diffrn_radiation_source 'fine-focus sealed tube'
_diffrn_radiation_type MoK\a
_diffrn_radiation_wavelength 0.71073
_diffrn_reflns_av_R_equivalents 0.0817
_diffrn_reflns_av_sigmaI/netI 0.1416
_diffrn_reflns_limit_h_max 11
_diffrn_reflns_limit_h_min -12
_diffrn_reflns_limit_k_max 14
_diffrn_reflns_limit_k_min -14
_diffrn_reflns_limit_l_max 22
_diffrn_reflns_limit_l_min -22
_diffrn_reflns_number 20190
_diffrn_reflns_theta_full 25.50
_diffrn_reflns_theta_max 25.50
_diffrn_reflns_theta_min 3.31
_exptl_absorpt_coefficient_mu 2.042
_exptl_absorpt_correction_T_max 0.901
_exptl_absorpt_correction_T_min 0.648
_exptl_absorpt_correction_type multi-scan
_exptl_absorpt_process_details '(SADABS; Sheldrick, 1996)'
_exptl_crystal_colour colorless
_exptl_crystal_density_diffrn 1.480
_exptl_crystal_density_method 'not measured'
_exptl_crystal_description plate
_exptl_crystal_F_000 1112
_exptl_crystal_size_max 0.23
_exptl_crystal_size_mid 0.18
_exptl_crystal_size_min 0.05
_refine_diff_density_max 0.272
_refine_diff_density_min -0.301
_refine_ls_abs_structure_details 'Flack (1983), with 1972 Friedel pairs'
_refine_ls_abs_structure_Flack 0.010(10)
_refine_ls_extinction_coef 0.0070(11)
_refine_ls_extinction_expression Fc^*^=kFc[1+0.001xFc^2^\l^3^/sin(2\q)]^-1/4^
_refine_ls_extinction_method SHELXL97
_refine_ls_goodness_of_fit_ref 0.950
_refine_ls_hydrogen_treatment constr
_refine_ls_matrix_type full
_refine_ls_number_parameters 309
_refine_ls_number_reflns 4527
_refine_ls_number_restraints 6
_refine_ls_restrained_S_all 0.979
_refine_ls_R_factor_all 0.0657
_refine_ls_R_factor_gt 0.0416
_refine_ls_shift/su_max 0.001
_refine_ls_shift/su_mean 0.000
_refine_ls_structure_factor_coef Fsqd
_refine_ls_weighting_details 'calc w=1/[\s^2^(Fo^2^)+(0.0364P)^2^] where P=(Fo^2^+2Fc^2^)/3'
_refine_ls_weighting_scheme calc
_refine_ls_wR_factor_gt 0.0842
_refine_ls_wR_factor_ref 0.0912
_reflns_number_gt 3310
_reflns_number_total 4527
_reflns_threshold_expression I>2\s(I)
_cod_data_source_file hk2025.cif
_cod_data_source_block I
_cod_database_code 2208909
_cod_database_fobs_code 2208909

loop_
_symmetry_equiv_pos_as_xyz
'x, y, z'
'-x+1/2, -y, z+1/2'
'-x, y+1/2, -z+1/2'
'x+1/2, -y+1/2, -z'

loop_
_atom_site_type_symbol
_atom_site_label
_atom_site_fract_x
_atom_site_fract_y
_atom_site_fract_z
_atom_site_U_iso_or_equiv
_atom_site_adp_type
_atom_site_calc_flag
_atom_site_refinement_flags
_atom_site_occupancy
_atom_site_disorder_assembly
_atom_site_disorder_group
Br Br1 0.01979(5) 0.98165(4) 0.191311(19) 0.07040(19) Uani d . 1 A .
Cl Cl1 -0.0126(7) 0.4280(8) 0.1234(4) 0.136(3) Uani d PD 0.488(9) A 1
Cl Cl2 0.1017(4) 0.2558(4) 0.1122(2) 0.0847(15) Uani d PD 0.488(9) A 2
Cl Cl3 -0.1541(6) 0.2742(9) 0.0629(6) 0.115(3) Uani d PD 0.488(9) A 2
Cl Cl1' -0.0059(6) 0.4614(3) 0.0857(4) 0.0987(18) Uani d PD 0.512(9) A 3
Cl Cl2' 0.1164(6) 0.2499(5) 0.0692(9) 0.256(5) Uani d PD 0.512(9) A 3
Cl Cl3' -0.1411(9) 0.2707(9) 0.0350(6) 0.152(4) Uani d PD 0.512(9) A 3
C C1 0.0966(4) 0.8674(4) -0.26704(17) 0.0603(12) Uani d . 1 . .
H H1A 0.1858 0.8491 -0.2593 0.072 Uiso calc R 1 . .
H H1B 0.0463 0.8021 -0.2599 0.072 Uiso calc R 1 . .
C C2 0.0797(4) 0.9057(5) -0.34310(19) 0.0697(14) Uani d . 1 A .
H H2A 0.1372 0.9660 -0.3522 0.084 Uiso calc R 1 . .
H H2B 0.1018 0.8473 -0.3752 0.084 Uiso calc R 1 . .
C C3 -0.0539(5) 0.9403(6) -0.3562(2) 0.108(2) Uani d . 1 . .
C C4 -0.1211(4) 0.9909(5) -0.29772(19) 0.0863(16) Uani d . 1 A .
H H4A -0.2028 1.0181 -0.3060 0.104 Uiso calc R 1 . .
C C5 -0.0729(3) 1.0008(4) -0.23266(17) 0.0535(11) Uani d . 1 . .
C C6 -0.1443(4) 1.0646(4) -0.17798(19) 0.0642(12) Uani d . 1 A .
H H6A -0.2301 1.0791 -0.1951 0.077 Uiso calc R 1 . .
H H6B -0.1018 1.1339 -0.1713 0.077 Uiso calc R 1 . .
C C7 -0.1531(3) 1.0065(3) -0.10701(16) 0.0485(9) Uani d . 1 . .
H H7A -0.1894 1.0555 -0.0722 0.058 Uiso calc R 1 A .
H H7B -0.2100 0.9447 -0.1114 0.058 Uiso calc R 1 . .
C C8 -0.0225(3) 0.9679(3) -0.08164(15) 0.0370(7) Uani d . 1 A .
H H8A 0.0321 1.0314 -0.0736 0.044 Uiso calc R 1 . .
C C9 0.0406(3) 0.8955(3) -0.13884(15) 0.0348(8) Uani d . 1 . .
H H9A -0.0210 0.8369 -0.1472 0.042 Uiso calc R 1 A .
C C10 0.0554(3) 0.9534(3) -0.21207(16) 0.0433(9) Uani d . 1 A .
C C11 0.1600(3) 0.8392(3) -0.11102(15) 0.0399(8) Uani d . 1 A .
C C12 0.1470(3) 0.7815(3) -0.04081(15) 0.0373(8) Uani d . 1 . .
H H12A 0.2296 0.7537 -0.0259 0.045 Uiso calc R 1 A .
H H12B 0.0884 0.7208 -0.0454 0.045 Uiso calc R 1 . .
C C13 0.0958(3) 0.8622(3) 0.01417(15) 0.0333(8) Uani d . 1 A .
C C14 -0.0329(3) 0.9039(3) -0.01293(14) 0.0331(7) Uani d . 1 . .
H H14A -0.0865 0.8403 -0.0225 0.040 Uiso calc R 1 A .
C C15 -0.0904(4) 0.9619(3) 0.05090(16) 0.0460(9) Uani d . 1 A .
H H15A -0.1830 0.9644 0.0478 0.055 Uiso calc R 1 . .
H H15B -0.0576 1.0353 0.0549 0.055 Uiso calc R 1 . .
C C16 -0.0468(4) 0.8918(3) 0.11386(15) 0.0428(9) Uani d . 1 . .
H H16A -0.1213 0.8518 0.1315 0.051 Uiso calc R 1 A .
C C17 0.0509(3) 0.8087(3) 0.08501(15) 0.0357(8) Uani d . 1 A .
C C18 0.1547(4) 0.7726(3) 0.13801(16) 0.0418(9) Uani d . 1 . .
C C19 0.1094(4) 0.7143(4) 0.20317(18) 0.0636(12) Uani d . 1 A .
H H19A 0.1816 0.6962 0.2322 0.095 Uiso calc R 1 . .
H H19B 0.0654 0.6490 0.1897 0.095 Uiso calc R 1 . .
H H19C 0.0521 0.7603 0.2292 0.095 Uiso calc R 1 . .
C C20 0.1536(4) 1.0461(4) -0.2089(2) 0.0685(13) Uani d . 1 . .
H H20A 0.1271 1.0983 -0.1743 0.103 Uiso calc R 1 A .
H H20B 0.1592 1.0804 -0.2543 0.103 Uiso calc R 1 . .
H H20C 0.2359 1.0174 -0.1961 0.103 Uiso calc R 1 . .
C C21 0.1945(4) 0.9521(3) 0.02571(17) 0.0449(9) Uani d . 1 . .
H H21A 0.2193 0.9819 -0.0191 0.067 Uiso calc R 1 A .
H H21B 0.2684 0.9226 0.0490 0.067 Uiso calc R 1 . .
H H21C 0.1578 1.0082 0.0545 0.067 Uiso calc R 1 . .
C C22 -0.0018(4) 0.3354(3) 0.0564(2) 0.0810(15) Uani d D 1 . .
H H22A 0.0317 0.3501 0.0090 0.097 Uiso d R 1 A .
O O1 -0.0875(16) 0.9716(15) -0.4182(6) 0.127(6) Uani d P 0.488(9) A 1
O O1' -0.1131(13) 0.9001(12) -0.4106(6) 0.098(4) Uani d P 0.512(9) A 2
O O2 0.2625(2) 0.8404(2) -0.14253(11) 0.0547(7) Uani d . 1 . .
O O3 -0.0139(2) 0.71145(18) 0.06626(10) 0.0445(6) Uani d . 1 . .
H H3A -0.0772 0.7040 0.0914 0.067 Uiso calc R 1 A .
O O4 0.2681(3) 0.7823(2) 0.12630(13) 0.0594(7) Uani d . 1 A .

loop_
_atom_site_aniso_label
_atom_site_aniso_U_11
_atom_site_aniso_U_22
_atom_site_aniso_U_33
_atom_site_aniso_U_12
_atom_site_aniso_U_13
_atom_site_aniso_U_23
Br1 0.0798(3) 0.0796(3) 0.0518(2) 0.0131(2) -0.0065(2) -0.0256(2)
Cl1 0.105(4) 0.164(6) 0.138(4) -0.014(4) 0.025(4) -0.080(4)
Cl2 0.067(3) 0.061(2) 0.126(3) 0.0094(17) -0.024(2) 0.0188(18)
Cl3 0.055(3) 0.095(4) 0.196(8) -0.012(2) -0.021(3) -0.054(5)
Cl1' 0.080(3) 0.0490(18) 0.168(4) 0.0156(16) -0.026(3) -0.020(2)
Cl2' 0.094(4) 0.089(4) 0.585(16) 0.003(3) 0.108(7) -0.081(7)
Cl3' 0.180(7) 0.082(4) 0.196(8) -0.016(4) -0.098(6) -0.018(4)
C1 0.054(3) 0.090(3) 0.0372(18) 0.013(2) 0.0035(17) 0.002(2)
C2 0.049(3) 0.116(4) 0.044(2) 0.018(3) 0.0055(18) 0.012(2)
C3 0.067(4) 0.215(7) 0.041(2) 0.053(4) -0.003(2) 0.007(3)
C4 0.053(3) 0.153(5) 0.054(2) 0.035(3) -0.0008(18) 0.018(3)
C5 0.034(2) 0.078(3) 0.0479(18) 0.009(2) 0.0030(14) 0.021(2)
C6 0.053(3) 0.075(3) 0.065(3) 0.024(2) -0.001(2) 0.017(2)
C7 0.040(2) 0.058(3) 0.0477(17) 0.017(2) 0.0009(14) 0.0023(18)
C8 0.0284(19) 0.0391(19) 0.0436(15) 0.0050(17) -0.0011(13) 0.0017(14)
C9 0.026(2) 0.042(2) 0.0367(15) 0.0004(16) -0.0004(13) 0.0059(13)
C10 0.030(2) 0.057(3) 0.0423(17) 0.0057(17) -0.0001(13) 0.0133(15)
C11 0.037(2) 0.047(2) 0.0353(16) 0.0077(18) -0.0013(14) -0.0017(15)
C12 0.031(2) 0.040(2) 0.0402(16) 0.0082(17) 0.0026(14) 0.0040(15)
C13 0.0287(19) 0.037(2) 0.0344(16) 0.0018(16) 0.0022(13) -0.0008(13)
C14 0.0246(18) 0.0366(19) 0.0382(15) 0.0016(17) -0.0001(13) 0.0001(13)
C15 0.040(2) 0.048(2) 0.0498(18) 0.0102(19) 0.0047(15) -0.0020(17)
C16 0.037(2) 0.052(2) 0.0399(17) -0.0026(18) 0.0036(15) -0.0040(15)
C17 0.030(2) 0.040(2) 0.0371(15) -0.0016(16) 0.0011(13) 0.0031(14)
C18 0.040(3) 0.046(2) 0.0393(17) 0.0015(18) 0.0022(16) 0.0008(16)
C19 0.062(3) 0.084(3) 0.044(2) 0.004(2) 0.0071(18) 0.019(2)
C20 0.058(3) 0.082(4) 0.065(3) -0.015(2) -0.003(2) 0.026(2)
C21 0.037(2) 0.048(2) 0.0495(18) -0.0101(18) -0.0036(15) 0.0058(16)
C22 0.095(5) 0.071(3) 0.077(3) -0.010(3) 0.007(3) -0.008(2)
O1 0.107(11) 0.234(18) 0.040(4) 0.080(12) -0.011(5) 0.020(9)
O1' 0.053(5) 0.190(14) 0.050(5) 0.002(8) -0.014(4) 0.004(7)
O2 0.0292(15) 0.090(2) 0.0452(13) 0.0170(14) 0.0075(10) 0.0147(13)
O3 0.0430(17) 0.0440(14) 0.0466(12) -0.0101(12) 0.0107(11) 0.0007(9)
O4 0.0338(17) 0.083(2) 0.0613(14) 0.0054(15) -0.0018(13) 0.0167(14)

loop_
_atom_type_symbol
_atom_type_description
_atom_type_scat_dispersion_real
_atom_type_scat_dispersion_imag
_atom_type_scat_source
C C 0.0033 0.0016 'International Tables Vol C Tables 4.2.6.8 and 6.1.1.4'
H H 0.0000 0.0000 'International Tables Vol C Tables 4.2.6.8 and 6.1.1.4'
O O 0.0106 0.0060 'International Tables Vol C Tables 4.2.6.8 and 6.1.1.4'
Br Br -0.2901 2.4595 'International Tables Vol C Tables 4.2.6.8 and 6.1.1.4'
Cl Cl 0.1484 0.1585 'International Tables Vol C Tables 4.2.6.8 and 6.1.1.4'

loop_
_geom_angle_atom_site_label_1
_geom_angle_atom_site_label_2
_geom_angle_atom_site_label_3
_geom_angle
_geom_angle_publ_flag
C2 C1 C10 113.0(4) ?
C2 C1 H1A 109.0 ?
C10 C1 H1A 109.0 ?
C2 C1 H1B 109.0 ?
C10 C1 H1B 109.0 ?
H1A C1 H1B 107.8 ?
C3 C2 C1 110.9(3) ?
C3 C2 H2A 109.5 ?
C1 C2 H2A 109.5 ?
C3 C2 H2B 109.5 ?
C1 C2 H2B 109.5 ?
H2A C2 H2B 108.1 ?
O1 C3 O1' 42.3(8) ?
O1 C3 C4 115.8(8) yes
O1' C3 C4 122.5(8) ?
O1 C3 C2 119.8(8) ?
O1' C3 C2 118.2(8) ?
C4 C3 C2 116.9(4) ?
C5 C4 C3 124.0(4) ?
C5 C4 H4A 118.0 ?
C3 C4 H4A 118.0 ?
C4 C5 C6 119.8(4) ?
C4 C5 C10 122.5(4) ?
C6 C5 C10 117.7(3) ?
C5 C6 C7 113.1(3) ?
C5 C6 H6A 109.0 ?
C7 C6 H6A 109.0 ?
C5 C6 H6B 109.0 ?
C7 C6 H6B 109.0 ?
H6A C6 H6B 107.8 ?
C8 C7 C6 111.7(3) ?
C8 C7 H7A 109.3 ?
C6 C7 H7A 109.3 ?
C8 C7 H7B 109.3 ?
C6 C7 H7B 109.3 ?
H7A C7 H7B 107.9 ?
C7 C8 C14 111.6(3) ?
C7 C8 C9 109.9(2) ?
C14 C8 C9 109.1(3) ?
C7 C8 H8A 108.7 ?
C14 C8 H8A 108.7 ?
C9 C8 H8A 108.7 ?
C11 C9 C8 111.7(2) ?
C11 C9 C10 115.7(3) ?
C8 C9 C10 113.4(3) ?
C11 C9 H9A 104.9 ?
C8 C9 H9A 104.9 ?
C10 C9 H9A 104.9 ?
C5 C10 C20 108.3(3) ?
C5 C10 C1 109.7(3) ?
C20 C10 C1 110.5(3) ?
C5 C10 C9 108.4(3) ?
C20 C10 C9 111.7(3) ?
C1 C10 C9 108.1(3) ?
O2 C11 C12 120.8(3) ?
O2 C11 C9 122.8(3) yes
C12 C11 C9 116.4(3) ?
C11 C12 C13 108.8(3) ?
C11 C12 H12A 109.9 ?
C13 C12 H12A 109.9 ?
C11 C12 H12B 109.9 ?
C13 C12 H12B 109.9 ?
H12A C12 H12B 108.3 ?
C14 C13 C21 113.4(3) ?
C14 C13 C12 107.2(3) ?
C21 C13 C12 109.4(3) ?
C14 C13 C17 99.5(2) ?
C21 C13 C17 112.6(2) ?
C12 C13 C17 114.3(3) ?
C8 C14 C15 117.4(3) ?
C8 C14 C13 113.4(3) ?
C15 C14 C13 103.7(2) ?
C8 C14 H14A 107.2 ?
C15 C14 H14A 107.2 ?
C13 C14 H14A 107.2 ?
C14 C15 C16 103.5(3) ?
C14 C15 H15A 111.1 ?
C16 C15 H15A 111.1 ?
C14 C15 H15B 111.1 ?
C16 C15 H15B 111.1 ?
H15A C15 H15B 109.0 ?
C15 C16 C17 107.1(2) ?
C15 C16 Br1 111.4(2) yes
C17 C16 Br1 113.8(2) yes
C15 C16 H16A 108.1 ?
C17 C16 H16A 108.1 ?
Br1 C16 H16A 108.1 ?
O3 C17 C18 104.7(3) yes
O3 C17 C16 109.5(3) yes
C18 C17 C16 115.2(3) yes
O3 C17 C13 106.5(2) yes
C18 C17 C13 117.9(3) ?
C16 C17 C13 102.8(3) ?
O4 C18 C19 120.3(3) ?
O4 C18 C17 122.7(3) yes
C19 C18 C17 116.7(3) ?
C18 C19 H19A 109.5 ?
C18 C19 H19B 109.5 ?
H19A C19 H19B 109.5 ?
C18 C19 H19C 109.5 ?
H19A C19 H19C 109.5 ?
H19B C19 H19C 109.5 ?
C10 C20 H20A 109.5 ?
C10 C20 H20B 109.5 ?
H20A C20 H20B 109.5 ?
C10 C20 H20C 109.5 ?
H20A C20 H20C 109.5 ?
H20B C20 H20C 109.5 ?
C13 C21 H21A 109.5 ?
C13 C21 H21B 109.5 ?
H21A C21 H21B 109.5 ?
C13 C21 H21C 109.5 ?
H21A C21 H21C 109.5 ?
H21B C21 H21C 109.5 ?
Cl2' C22 Cl1' 125.1(5) ?
Cl2' C22 Cl3' 112.1(5) ?
Cl1' C22 Cl3' 119.8(5) ?
Cl2' C22 Cl1 111.7(8) ?
Cl1' C22 Cl1 28.4(2) ?
Cl3' C22 Cl1 115.5(5) ?
Cl2' C22 Cl3 113.2(5) ?
Cl1' C22 Cl3 110.8(5) ?
Cl3' C22 Cl3 18.0(6) ?
Cl1 C22 Cl3 100.0(4) yes
Cl2' C22 Cl2 27.5(5) ?
Cl1' C22 Cl2 109.4(3) ?
Cl3' C22 Cl2 113.3(5) ?
Cl1 C22 Cl2 88.2(5) yes
Cl3 C22 Cl2 105.5(5) yes
Cl2' C22 H22A 89.2 ?
Cl1' C22 H22A 98.2 ?
Cl3' C22 H22A 100.0 ?
Cl1 C22 H22A 125.4 ?
Cl3 C22 H22A 117.7 ?
Cl2 C22 H22A 115.0 ?
C17 O3 H3A 109.5 ?

loop_
_geom_bond_atom_site_label_1
_geom_bond_atom_site_label_2
_geom_bond_distance
_geom_bond_publ_flag
Br1 C16 1.964(3) yes
Cl1 C22 1.709(6) yes
Cl2 C22 1.802(5) yes
Cl3 C22 1.765(7) yes
Cl1' C22 1.650(5) ?
Cl2' C22 1.641(7) ?
Cl3' C22 1.708(8) ?
C1 C2 1.525(5) ?
C1 C10 1.546(5) ?
C1 H1A 0.9700 ?
C1 H1B 0.9700 ?
C2 C3 1.480(6) ?
C2 H2A 0.9700 ?
C2 H2B 0.9700 ?
C3 O1 1.285(12) yes
C3 O1' 1.299(14) ?
C3 C4 1.452(6) ?
C4 C5 1.336(5) ?
C4 H4A 0.9300 ?
C5 C6 1.499(5) ?
C5 C10 1.512(5) ?
C6 C7 1.525(5) ?
C6 H6A 0.9700 ?
C6 H6B 0.9700 ?
C7 C8 1.522(4) ?
C7 H7A 0.9700 ?
C7 H7B 0.9700 ?
C8 C14 1.525(4) ?
C8 C9 1.550(4) ?
C8 H8A 0.9800 ?
C9 C11 1.521(5) ?
C9 C10 1.567(4) ?
C9 H9A 0.9800 ?
C10 C20 1.536(5) ?
C11 O2 1.225(4) yes
C11 C12 1.514(4) ?
C12 C13 1.536(4) ?
C12 H12A 0.9700 ?
C12 H12B 0.9700 ?
C13 C14 1.528(4) ?
C13 C21 1.528(5) ?
C13 C17 1.566(4) ?
C14 C15 1.527(4) ?
C14 H14A 0.9800 ?
C15 C16 1.540(5) ?
C15 H15A 0.9700 ?
C15 H15B 0.9700 ?
C16 C17 1.545(5) ?
C16 H16A 0.9800 ?
C17 O3 1.421(4) yes
C17 C18 1.542(5) ?
C18 O4 1.211(4) yes
C18 C19 1.504(5) ?
C19 H19A 0.9600 ?
C19 H19B 0.9600 ?
C19 H19C 0.9600 ?
C20 H20A 0.9600 ?
C20 H20B 0.9600 ?
C20 H20C 0.9600 ?
C21 H21A 0.9600 ?
C21 H21B 0.9600 ?
C21 H21C 0.9600 ?
C22 H22A 0.9800 ?
O3 H3A 0.8200 ?

loop_
_geom_hbond_atom_site_label_D
_geom_hbond_atom_site_label_H
_geom_hbond_atom_site_label_A
_geom_hbond_site_symmetry_A
_geom_hbond_distance_DH
_geom_hbond_distance_HA
_geom_hbond_distance_DA
_geom_hbond_angle_DHA
_geom_hbond_publ_flag
O3 H3A O2 4_465 0.82 2.01 2.819(3) 169 yes

loop_
_geom_torsion_atom_site_label_1
_geom_torsion_atom_site_label_2
_geom_torsion_atom_site_label_3
_geom_torsion_atom_site_label_4
_geom_torsion
C10 C1 C2 C3 -55.6(6)
C1 C2 C3 O1 -177.5(12)
C1 C2 C3 O1' -128.8(8)
C1 C2 C3 C4 33.9(8)
O1 C3 C4 C5 -154.7(11)
O1' C3 C4 C5 157.1(9)
C2 C3 C4 C5 -4.8(10)
C3 C4 C5 C6 173.6(6)
C3 C4 C5 C10 -3.8(8)
C4 C5 C6 C7 133.7(4)
C10 C5 C6 C7 -48.8(6)
C5 C6 C7 C8 51.0(5)
C6 C7 C8 C14 -176.5(3)
C6 C7 C8 C9 -55.3(4)
C7 C8 C9 C11 -170.0(3)
C14 C8 C9 C11 -47.4(4)
C7 C8 C9 C10 57.1(4)
C14 C8 C9 C10 179.7(3)
C4 C5 C10 C20 103.5(5)
C6 C5 C10 C20 -74.0(4)
C4 C5 C10 C1 -17.3(5)
C6 C5 C10 C1 165.3(4)
C4 C5 C10 C9 -135.1(4)
C6 C5 C10 C9 47.5(5)
C2 C1 C10 C5 46.5(4)
C2 C1 C10 C20 -72.9(4)
C2 C1 C10 C9 164.6(3)
C11 C9 C10 C5 177.8(3)
C8 C9 C10 C5 -51.3(4)
C11 C9 C10 C20 -62.8(4)
C8 C9 C10 C20 68.1(4)
C11 C9 C10 C1 58.9(4)
C8 C9 C10 C1 -170.1(3)
C8 C9 C11 O2 -130.2(4)
C10 C9 C11 O2 1.5(5)
C8 C9 C11 C12 49.1(4)
C10 C9 C11 C12 -179.2(3)
O2 C11 C12 C13 124.5(4)
C9 C11 C12 C13 -54.8(4)
C11 C12 C13 C14 58.8(4)
C11 C12 C13 C21 -64.6(3)
C11 C12 C13 C17 168.0(3)
C7 C8 C14 C15 -59.6(4)
C9 C8 C14 C15 178.8(3)
C7 C8 C14 C13 179.3(3)
C9 C8 C14 C13 57.6(4)
C21 C13 C14 C8 56.9(4)
C12 C13 C14 C8 -63.9(4)
C17 C13 C14 C8 176.8(3)
C21 C13 C14 C15 -71.6(3)
C12 C13 C14 C15 167.6(3)
C17 C13 C14 C15 48.3(3)
C8 C14 C15 C16 -162.1(3)
C13 C14 C15 C16 -36.1(3)
C14 C15 C16 C17 9.1(4)
C14 C15 C16 Br1 134.1(3)
C15 C16 C17 O3 -92.6(3)
Br1 C16 C17 O3 143.8(2)
C15 C16 C17 C18 149.8(3)
Br1 C16 C17 C18 26.2(4)
C15 C16 C17 C13 20.3(4)
Br1 C16 C17 C13 -103.3(2)
C14 C13 C17 O3 73.7(3)
C21 C13 C17 O3 -165.9(3)
C12 C13 C17 O3 -40.2(4)
C14 C13 C17 C18 -169.2(3)
C21 C13 C17 C18 -48.8(4)
C12 C13 C17 C18 76.9(4)
C14 C13 C17 C16 -41.4(3)
C21 C13 C17 C16 79.1(3)
C12 C13 C17 C16 -155.3(3)
O3 C17 C18 O4 116.7(4)
C16 C17 C18 O4 -123.1(4)
C13 C17 C18 O4 -1.4(5)
O3 C17 C18 C19 -57.6(4)
C16 C17 C18 C19 62.6(4)
C13 C17 C18 C19 -175.7(3)
